data_7014885
loop_
_publ_author_name
'Le Roux, Erwan'
'Merle, Nicolas'
'T\"ornroos, Karl W'

_publ_section_title
;
 Synthesis and characterisation of trigonal C(2)-chiral di- and
 tetra-substituted bis(oxazoline) alkyl zinc complexes and their
 reactivity towards protic reagents.
;
_journal_issue 8
_journal_name_full 'Dalton transactions (Cambridge, England : 2003)'
_journal_page_first 1768
_journal_page_last 1777
_journal_paper_doi 10.1039/c0dt01252a
_journal_volume 40
_journal_year 2011
_chemical_absolute_configuration ad
_chemical_formula_moiety 'C21 H22 N2 O2 Zn'
_chemical_formula_sum 'C21 H22 N2 O2 Zn'
_chemical_formula_weight 399.78
_chemical_name_systematic
;
?
;
_space_group_IT_number 19
_symmetry_cell_setting orthorhombic
_symmetry_space_group_name_Hall 'P 2ac 2ab'
_symmetry_space_group_name_H-M 'P 21 21 21'
_atom_sites_solution_hydrogens geom
_atom_sites_solution_primary direct
_atom_sites_solution_secondary difmap
_audit_creation_method SHELXL-97
_cell_angle_alpha 90.00
_cell_angle_beta 90.00
_cell_angle_gamma 90.00
_cell_formula_units_Z 8
_cell_length_a 5.4113(7)
_cell_length_b 21.983(3)
_cell_length_c 31.330(4)
_cell_measurement_reflns_used 9971
_cell_measurement_temperature 103(2)
_cell_measurement_theta_max 24.99
_cell_measurement_theta_min 2.26
_cell_volume 3726.9(8)
_computing_cell_refinement
;
Bruker (2008). SAINT, version 7.56A, Bruker AXS Inc., Madison,
Wisconsin, USA.
;
_computing_data_collection
;
Bruker (2008). APEX2, version 2008.5-0, Bruker AXS Inc., Madison,
Wisconsin, USA.
;
_computing_data_reduction
;
Bruker (2008). SAINT, version 7.56A, Bruker AXS Inc., Madison,
Wisconsin, USA.
;
_computing_molecular_graphics
;
Brandenburg, K. (2009). DIAMOND. Version 3.2c. Crystal Impact GbR, Bonn,
Germany.
;
_computing_publication_material
;
Bruker AXS (2008). SHELXTL. Version 2008/1. Bruker AXS Inc., Madison,
Wisconsin, USA.
;
_computing_structure_refinement
;
Sheldrick, G. M. (2008). Acta Crystallographica, A64, 112-122.
;
_computing_structure_solution
;
Sheldrick, G. M. (2008). Acta Crystallographica, A64, 112-122.
;
_diffrn_ambient_temperature 103(2)
_diffrn_measured_fraction_theta_full 0.998
_diffrn_measured_fraction_theta_max 0.998
_diffrn_measurement_device_type 'Bruker TXS APEX-II CCD'
_diffrn_measurement_method '\w scans'
_diffrn_radiation_monochromator graphite
_diffrn_radiation_source 'rotating anode'
_diffrn_radiation_type MoK\a
_diffrn_radiation_wavelength 0.71073
_diffrn_reflns_av_R_equivalents 0.0715
_diffrn_reflns_av_sigmaI/netI 0.0438
_diffrn_reflns_limit_h_max 6
_diffrn_reflns_limit_h_min -6
_diffrn_reflns_limit_k_max 26
_diffrn_reflns_limit_k_min -26
_diffrn_reflns_limit_l_max 37
_diffrn_reflns_limit_l_min -37
_diffrn_reflns_number 42494
_diffrn_reflns_theta_full 25.15
_diffrn_reflns_theta_max 25.15
_diffrn_reflns_theta_min 1.85
_exptl_absorpt_coefficient_mu 1.335
_exptl_absorpt_correction_T_max 1.000
_exptl_absorpt_correction_T_min 0.6521
_exptl_absorpt_correction_type multi-scan
_exptl_absorpt_process_details
;
SADABS-2008/1 - Bruker AXS area detector scaling and
absorption correction.
;
_exptl_crystal_colour colourless
_exptl_crystal_density_diffrn 1.425
_exptl_crystal_density_method 'not measured'
_exptl_crystal_description lath
_exptl_crystal_F_000 1664
_exptl_crystal_size_max 0.18
_exptl_crystal_size_mid 0.17
_exptl_crystal_size_min 0.05
_refine_diff_density_max 1.236
_refine_diff_density_min -0.365
_refine_diff_density_rms 0.101
_refine_ls_abs_structure_details 'Flack H D (1983), Acta Cryst. A39, 876-881'
_refine_ls_abs_structure_Flack 0.003(10)
_refine_ls_extinction_method none
_refine_ls_goodness_of_fit_ref 1.108
_refine_ls_hydrogen_treatment constr
_refine_ls_matrix_type full
_refine_ls_number_parameters 470
_refine_ls_number_reflns 6679
_refine_ls_number_restraints 0
_refine_ls_restrained_S_all 1.108
_refine_ls_R_factor_all 0.0415
_refine_ls_R_factor_gt 0.0376
_refine_ls_shift/su_max 0.002
_refine_ls_shift/su_mean 0.000
_refine_ls_structure_factor_coef Fsqd
_refine_ls_weighting_details 'calc w=1/[\s^2^(Fo^2^)+(0.0590P)^2^+0.0000P] where P=(Fo^2^+2Fc^2^)/3'
_refine_ls_weighting_scheme calc
_refine_ls_wR_factor_gt 0.0908
_refine_ls_wR_factor_ref 0.0929
_reflns_number_gt 6227
_reflns_number_total 6679
_reflns_threshold_expression I>2\s(I)
_cod_data_source_file C0DT01252A.TXT
_cod_data_source_block compound1b
_cod_depositor_comments
;
The following automatic conversions were performed:
'_symmetry_cell_setting' value 'Orthorhombic' changed to 'orthorhombic'
according to '/home/saulius/struct/CIF-dictionaries/cif_core.dic'
dictionary named 'cif_core.dic' version 2.4.1 from 2010-06-29.

Automatic conversion script
Id: cif_fix_enum 1555 2011-01-17 13:19:09Z saulius 
;
_cod_original_sg_symbol_H-M P2(1)2(1)2(1)
_cod_database_code 7014885

loop_
_symmetry_equiv_pos_as_xyz
'x, y, z'
'-x+1/2, -y, z+1/2'
'-x, y+1/2, -z+1/2'
'x+1/2, -y+1/2, -z'

loop_
_atom_site_label
_atom_site_type_symbol
_atom_site_fract_x
_atom_site_fract_y
_atom_site_fract_z
_atom_site_U_iso_or_equiv
_atom_site_adp_type
_atom_site_occupancy
_atom_site_symmetry_multiplicity
_atom_site_calc_flag
_atom_site_refinement_flags
_atom_site_disorder_assembly
_atom_site_disorder_group
Zn1 Zn 0.35539(7) 0.006319(15) 1.000155(11) 0.01938(10) Uani 1 1 d . . .
N1 N 0.2245(5) 0.05813(12) 0.95436(8) 0.0201(6) Uani 1 1 d . . .
O1 O 0.1815(5) 0.09528(10) 0.88776(6) 0.0254(5) Uani 1 1 d . . .
C1 C 0.6087(6) -0.02415(13) 0.92082(9) 0.0204(6) Uani 1 1 d . . .
Zn2 Zn 0.09953(7) 0.783783(15) 0.772064(10) 0.01864(10) Uani 1 1 d . . .
O2 O 0.7807(5) -0.05825(11) 0.90038(7) 0.0263(5) Uani 1 1 d . . .
N2 N 0.5915(6) -0.03492(11) 0.96202(8) 0.0199(6) Uani 1 1 d . . .
C2 C 0.4809(6) 0.01847(15) 0.89648(10) 0.0224(7) Uani 1 1 d . . .
H2A H 0.5175 0.0221 0.8669 0.027 Uiso 1 1 calc R . .
O3 O 0.3372(5) 0.69551(10) 0.66321(7) 0.0253(5) Uani 1 1 d . . .
N3 N 0.2613(5) 0.73247(11) 0.72887(8) 0.0188(5) Uani 1 1 d . . .
C3 C 0.3009(6) 0.05583(14) 0.91431(10) 0.0208(7) Uani 1 1 d . . .
N4 N -0.1299(5) 0.82126(11) 0.73088(8) 0.0186(5) Uani 1 1 d . . .
O4 O -0.2779(4) 0.84543(10) 0.66614(7) 0.0250(5) Uani 1 1 d . . .
C4 C 0.0361(7) 0.13507(15) 0.91460(10) 0.0260(8) Uani 1 1 d . . .
H4A H -0.1287 0.1425 0.9019 0.031 Uiso 1 1 calc R . .
H4B H 0.1205 0.1746 0.9187 0.031 Uiso 1 1 calc R . .
C5 C 0.0133(6) 0.10091(15) 0.95687(10) 0.0219(7) Uani 1 1 d . . .
H5A H -0.1436 0.0769 0.9565 0.026 Uiso 1 1 calc R . .
C6 C 0.8641(7) -0.10384(16) 0.93010(10) 0.0318(8) Uani 1 1 d . . .
H6A H 1.0463 -0.1078 0.9293 0.038 Uiso 1 1 calc R . .
H6B H 0.7892 -0.1439 0.9236 0.038 Uiso 1 1 calc R . .
C7 C 0.7773(7) -0.08042(15) 0.97412(10) 0.0234(7) Uani 1 1 d . . .
H7A H 0.9185 -0.0592 0.9883 0.028 Uiso 1 1 calc R . .
C8 C 0.2659(7) -0.00529(16) 1.06024(10) 0.0278(8) Uani 1 1 d . . .
H8A H 0.0835 -0.0035 1.0624 0.033 Uiso 1 1 calc R . .
H8B H 0.3167 -0.0469 1.0687 0.033 Uiso 1 1 calc R . .
C9 C 0.3728(10) 0.03900(19) 1.09269(11) 0.0422(10) Uani 1 1 d . . .
H9A H 0.3145 0.0282 1.1213 0.063 Uiso 1 1 calc R . .
H9B H 0.3191 0.0804 1.0857 0.063 Uiso 1 1 calc R . .
H9C H 0.5536 0.0369 1.0919 0.063 Uiso 1 1 calc R . .
C10 C 0.0185(6) 0.13895(13) 0.99676(10) 0.0191(6) Uani 1 1 d . . .
C11 C -0.1678(6) 0.13358(15) 1.02685(10) 0.0236(7) Uani 1 1 d . . .
H11A H -0.3012 0.1065 1.0217 0.028 Uiso 1 1 calc R . .
C12 C -0.1632(7) 0.16692(16) 1.06417(10) 0.0284(8) Uani 1 1 d . . .
H12A H -0.2914 0.1621 1.0846 0.034 Uiso 1 1 calc R . .
C13 C 0.0280(7) 0.20730(15) 1.07188(11) 0.0271(8) Uani 1 1 d . . .
H13A H 0.0318 0.2304 1.0975 0.033 Uiso 1 1 calc R . .
C14 C 0.2136(6) 0.21369(16) 1.04183(10) 0.0263(7) Uani 1 1 d . . .
H14A H 0.3446 0.2416 1.0469 0.032 Uiso 1 1 calc R . .
C15 C 0.2107(6) 0.17998(14) 1.00456(11) 0.0235(7) Uani 1 1 d . . .
H15A H 0.3395 0.1847 0.9842 0.028 Uiso 1 1 calc R . .
C16 C 0.6793(6) -0.12833(13) 1.00385(10) 0.0196(6) Uani 1 1 d . . .
C17 C 0.4659(6) -0.16027(14) 0.99383(11) 0.0247(7) Uani 1 1 d . . .
H17A H 0.3854 -0.1529 0.9674 0.030 Uiso 1 1 calc R . .
C18 C 0.3685(7) -0.20277(14) 1.02185(11) 0.0286(8) Uani 1 1 d . . .
H18A H 0.2204 -0.2238 1.0149 0.034 Uiso 1 1 calc R . .
C19 C 0.4879(7) -0.21456(16) 1.06018(11) 0.0298(8) Uani 1 1 d . . .
H19A H 0.4226 -0.2436 1.0796 0.036 Uiso 1 1 calc R . .
C20 C 0.7038(7) -0.18338(16) 1.06985(11) 0.0294(8) Uani 1 1 d . . .
H20A H 0.7882 -0.1917 1.0958 0.035 Uiso 1 1 calc R . .
C21 C 0.7968(7) -0.14043(15) 1.04217(10) 0.0250(7) Uani 1 1 d . . .
H21A H 0.9430 -0.1189 1.0494 0.030 Uiso 1 1 calc R . .
C22 C 0.1991(6) 0.73368(13) 0.68805(10) 0.0203(7) Uani 1 1 d . . .
C23 C 0.0206(6) 0.76830(14) 0.66765(10) 0.0218(7) Uani 1 1 d . . .
H23A H -0.0045 0.7630 0.6379 0.026 Uiso 1 1 calc R . .
C24 C -0.1233(6) 0.81066(13) 0.68957(9) 0.0196(6) Uani 1 1 d . . .
C25 C -0.4236(6) 0.88139(15) 0.69536(10) 0.0228(7) Uani 1 1 d . . .
H25A H -0.5956 0.8662 0.6967 0.027 Uiso 1 1 calc R . .
H25B H -0.4259 0.9246 0.6865 0.027 Uiso 1 1 calc R . .
C26 C -0.2934(6) 0.87383(14) 0.73889(10) 0.0205(7) Uani 1 1 d . . .
H26A H -0.4177 0.8631 0.7613 0.025 Uiso 1 1 calc R . .
C27 C 0.4722(7) 0.65650(15) 0.69219(10) 0.0248(8) Uani 1 1 d . . .
H27A H 0.6419 0.6489 0.6816 0.030 Uiso 1 1 calc R . .
H27B H 0.3869 0.6170 0.6959 0.030 Uiso 1 1 calc R . .
C28 C 0.4767(6) 0.69238(14) 0.73394(10) 0.0194(7) Uani 1 1 d . . .
H28A H 0.6297 0.7179 0.7347 0.023 Uiso 1 1 calc R . .
C29 C 0.1301(7) 0.79053(16) 0.83426(9) 0.0269(7) Uani 1 1 d . . .
H29A H -0.0170 0.8125 0.8450 0.032 Uiso 1 1 calc R . .
H29B H 0.1245 0.7489 0.8463 0.032 Uiso 1 1 calc R . .
C30 C 0.3536(8) 0.8214(2) 0.85154(11) 0.0483(12) Uani 1 1 d . . .
H30A H 0.3522 0.8191 0.8828 0.072 Uiso 1 1 calc R . .
H30B H 0.3534 0.8641 0.8427 0.072 Uiso 1 1 calc R . .
H30C H 0.5022 0.8013 0.8406 0.072 Uiso 1 1 calc R . .
C31 C -0.1393(6) 0.92753(13) 0.75370(9) 0.0167(6) Uani 1 1 d . . .
C32 C 0.0373(6) 0.95300(14) 0.72671(10) 0.0220(7) Uani 1 1 d . . .
H32A H 0.0494 0.9392 0.6981 0.026 Uiso 1 1 calc R . .
C33 C 0.1944(6) 0.99788(15) 0.74097(11) 0.0263(7) Uani 1 1 d . . .
H33A H 0.3155 1.0146 0.7224 0.032 Uiso 1 1 calc R . .
C34 C 0.1741(7) 1.01849(15) 0.78286(11) 0.0278(8) Uani 1 1 d . . .
H34A H 0.2824 1.0493 0.7930 0.033 Uiso 1 1 calc R . .
C35 C -0.0015(7) 0.99455(16) 0.80956(11) 0.0289(8) Uani 1 1 d . . .
H35A H -0.0162 1.0092 0.8380 0.035 Uiso 1 1 calc R . .
C36 C -0.1583(6) 0.94882(14) 0.79501(10) 0.0230(7) Uani 1 1 d . . .
H36A H -0.2791 0.9322 0.8136 0.028 Uiso 1 1 calc R . .
C37 C 0.4654(6) 0.65400(13) 0.77443(10) 0.0197(7) Uani 1 1 d . . .
C38 C 0.6508(7) 0.65927(15) 0.80456(10) 0.0250(7) Uani 1 1 d . . .
H38A H 0.7837 0.6866 0.7997 0.030 Uiso 1 1 calc R . .
C39 C 0.6450(7) 0.62494(16) 0.84191(10) 0.0283(8) Uani 1 1 d . . .
H39A H 0.7734 0.6288 0.8624 0.034 Uiso 1 1 calc R . .
C40 C 0.4516(6) 0.58529(15) 0.84892(10) 0.0242(7) Uani 1 1 d . . .
H40A H 0.4462 0.5618 0.8744 0.029 Uiso 1 1 calc R . .
C41 C 0.2668(7) 0.57973(15) 0.81910(10) 0.0243(7) Uani 1 1 d . . .
H41A H 0.1335 0.5525 0.8240 0.029 Uiso 1 1 calc R . .
C42 C 0.2746(7) 0.61386(15) 0.78186(10) 0.0235(7) Uani 1 1 d . . .
H42A H 0.1470 0.6095 0.7613 0.028 Uiso 1 1 calc R . .

loop_
_atom_site_aniso_label
_atom_site_aniso_U_11
_atom_site_aniso_U_22
_atom_site_aniso_U_33
_atom_site_aniso_U_23
_atom_site_aniso_U_13
_atom_site_aniso_U_12
Zn1 0.0279(2) 0.01506(18) 0.01515(18) 0.00124(14) 0.00201(15) -0.00078(15)
N1 0.0267(15) 0.0162(13) 0.0174(13) -0.0003(10) 0.0015(11) 0.0019(12)
O1 0.0376(14) 0.0227(12) 0.0158(11) 0.0019(9) -0.0006(10) 0.0084(10)
C1 0.0247(16) 0.0165(15) 0.0199(15) -0.0029(12) 0.0060(14) -0.0022(14)
Zn2 0.02573(19) 0.01405(17) 0.01615(17) 0.00086(14) -0.00290(15) -0.00100(16)
O2 0.0299(13) 0.0270(13) 0.0220(12) 0.0021(9) 0.0044(10) 0.0094(11)
N2 0.0275(15) 0.0138(12) 0.0186(13) -0.0003(10) 0.0008(12) 0.0018(12)
C2 0.0301(18) 0.0215(17) 0.0156(15) 0.0001(12) 0.0030(13) 0.0023(14)
O3 0.0341(13) 0.0219(12) 0.0200(11) 0.0009(9) -0.0019(11) 0.0110(11)
N3 0.0252(14) 0.0115(12) 0.0196(13) 0.0018(10) -0.0016(11) 0.0014(11)
C3 0.0282(18) 0.0172(15) 0.0170(15) 0.0028(12) -0.0039(13) -0.0010(14)
N4 0.0240(14) 0.0133(12) 0.0185(13) 0.0002(10) -0.0048(12) 0.0016(11)
O4 0.0313(13) 0.0232(12) 0.0206(11) -0.0025(9) -0.0065(10) 0.0119(10)
C4 0.034(2) 0.0222(17) 0.0215(16) -0.0015(13) 0.0024(15) 0.0109(15)
C5 0.0259(17) 0.0189(16) 0.0209(16) 0.0004(13) -0.0021(14) 0.0010(14)
C6 0.036(2) 0.0329(19) 0.0264(17) 0.0057(14) 0.0040(16) 0.0151(18)
C7 0.0238(17) 0.0246(17) 0.0219(17) 0.0013(13) 0.0016(13) -0.0007(15)
C8 0.043(2) 0.0244(18) 0.0157(15) 0.0028(13) 0.0085(14) -0.0014(16)
C9 0.060(3) 0.045(2) 0.0223(17) -0.0018(16) -0.001(2) -0.016(2)
C10 0.0239(16) 0.0141(14) 0.0194(15) 0.0031(13) -0.0039(14) 0.0042(12)
C11 0.0221(18) 0.0232(16) 0.0254(17) -0.0023(13) 0.0013(14) -0.0054(15)
C12 0.0290(19) 0.0333(19) 0.0228(17) -0.0016(14) 0.0053(15) 0.0036(16)
C13 0.0345(19) 0.0212(17) 0.0256(17) -0.0069(14) -0.0050(15) 0.0031(15)
C14 0.0263(17) 0.0181(16) 0.0344(18) -0.0050(15) -0.0071(14) -0.0004(15)
C15 0.0235(16) 0.0199(16) 0.0271(17) 0.0039(13) 0.0032(15) -0.0004(13)
C16 0.0211(15) 0.0163(15) 0.0215(15) -0.0023(12) 0.0030(14) 0.0049(12)
C17 0.0288(18) 0.0195(15) 0.0256(18) -0.0034(13) -0.0085(14) 0.0041(13)
C18 0.0269(19) 0.0187(17) 0.0402(19) -0.0060(14) 0.0013(16) -0.0007(15)
C19 0.041(2) 0.0192(17) 0.0292(18) 0.0001(15) 0.0050(15) -0.0059(17)
C20 0.040(2) 0.0275(18) 0.0205(16) 0.0047(14) -0.0020(15) -0.0032(16)
C21 0.0299(19) 0.0208(16) 0.0243(16) -0.0026(13) -0.0043(14) -0.0039(15)
C22 0.0273(17) 0.0120(14) 0.0215(16) -0.0035(12) 0.0020(14) -0.0007(13)
C23 0.0306(18) 0.0179(16) 0.0169(16) 0.0003(13) -0.0025(13) 0.0043(14)
C24 0.0256(17) 0.0148(14) 0.0185(15) 0.0008(12) -0.0089(14) -0.0001(14)
C25 0.0193(16) 0.0213(16) 0.0277(17) -0.0036(13) -0.0032(14) 0.0031(14)
C26 0.0247(16) 0.0137(15) 0.0232(16) -0.0019(12) 0.0008(13) 0.0020(13)
C27 0.0297(19) 0.0192(16) 0.0254(17) 0.0048(13) 0.0035(14) 0.0049(14)
C28 0.0159(15) 0.0192(16) 0.0231(17) 0.0018(13) -0.0008(13) 0.0021(13)
C29 0.0309(18) 0.0334(18) 0.0163(15) 0.0002(13) -0.0008(14) -0.0033(18)
C30 0.038(2) 0.084(3) 0.0227(18) -0.012(2) -0.0029(17) -0.018(2)
C31 0.0150(15) 0.0117(14) 0.0235(15) 0.0006(11) -0.0002(13) 0.0018(13)
C32 0.0263(17) 0.0177(15) 0.0218(16) 0.0011(13) 0.0026(14) 0.0017(13)
C33 0.0272(17) 0.0168(16) 0.0349(18) 0.0046(14) 0.0040(14) -0.0031(16)
C34 0.0288(19) 0.0179(16) 0.037(2) 0.0005(14) -0.0079(15) -0.0083(14)
C35 0.039(2) 0.0240(18) 0.0236(17) -0.0048(14) -0.0014(15) -0.0054(16)
C36 0.0238(18) 0.0207(16) 0.0246(16) 0.0007(13) 0.0033(14) -0.0054(15)
C37 0.0241(17) 0.0109(14) 0.0241(16) -0.0022(13) 0.0012(14) 0.0050(12)
C38 0.0240(18) 0.0228(16) 0.0282(17) -0.0005(13) 0.0003(15) 0.0005(14)
C39 0.0307(19) 0.0318(19) 0.0224(17) -0.0004(14) -0.0061(15) 0.0040(17)
C40 0.0313(19) 0.0197(16) 0.0215(16) 0.0026(13) 0.0015(14) 0.0067(15)
C41 0.0272(18) 0.0180(16) 0.0277(17) 0.0035(13) 0.0037(14) -0.0010(14)
C42 0.0266(17) 0.0201(16) 0.0239(17) -0.0005(13) -0.0045(14) -0.0013(14)

loop_
_atom_type_symbol
_atom_type_description
_atom_type_scat_dispersion_real
_atom_type_scat_dispersion_imag
_atom_type_scat_source
C C 0.0033 0.0016 'International Tables Vol C Tables 4.2.6.8 and 6.1.1.4'
H H 0.0000 0.0000 'International Tables Vol C Tables 4.2.6.8 and 6.1.1.4'
N N 0.0061 0.0033 'International Tables Vol C Tables 4.2.6.8 and 6.1.1.4'
O O 0.0106 0.0060 'International Tables Vol C Tables 4.2.6.8 and 6.1.1.4'
Zn Zn 0.2839 1.4301 'International Tables Vol C Tables 4.2.6.8 and 6.1.1.4'

loop_
_geom_angle_atom_site_label_1
_geom_angle_atom_site_label_2
_geom_angle_atom_site_label_3
_geom_angle
_geom_angle_site_symmetry_1
_geom_angle_site_symmetry_3
_geom_angle_publ_flag
C8 Zn1 N1 133.46(14) . . ?
C8 Zn1 N2 133.05(14) . . ?
N1 Zn1 N2 93.31(11) . . ?
C3 N1 C5 108.4(3) . . ?
C3 N1 Zn1 123.9(2) . . ?
C5 N1 Zn1 127.4(2) . . ?
C3 O1 C4 106.7(2) . . ?
N2 C1 O2 114.4(3) . . ?
N2 C1 C2 128.6(3) . . ?
O2 C1 C2 117.0(3) . . ?
C29 Zn2 N3 133.57(13) . . ?
C29 Zn2 N4 132.22(13) . . ?
N3 Zn2 N4 94.00(10) . . ?
C1 O2 C6 107.1(2) . . ?
C1 N2 C7 109.1(3) . . ?
C1 N2 Zn1 123.9(2) . . ?
C7 N2 Zn1 126.9(2) . . ?
C3 C2 C1 121.7(3) . . ?
C3 C2 H2A 119.2 . . ?
C1 C2 H2A 119.2 . . ?
C22 O3 C27 106.4(2) . . ?
C22 N3 C28 108.6(3) . . ?
C22 N3 Zn2 122.7(2) . . ?
C28 N3 Zn2 128.5(2) . . ?
N1 C3 O1 114.0(3) . . ?
N1 C3 C2 128.5(3) . . ?
O1 C3 C2 117.5(3) . . ?
C24 N4 C26 108.8(2) . . ?
C24 N4 Zn2 123.6(2) . . ?
C26 N4 Zn2 126.37(19) . . ?
C24 O4 C25 107.7(2) . . ?
O1 C4 C5 104.5(2) . . ?
O1 C4 H4A 110.8 . . ?
C5 C4 H4A 110.8 . . ?
O1 C4 H4B 110.8 . . ?
C5 C4 H4B 110.8 . . ?
H4A C4 H4B 108.9 . . ?
N1 C5 C10 112.5(3) . . ?
N1 C5 C4 101.7(3) . . ?
C10 C5 C4 116.5(3) . . ?
N1 C5 H5A 108.6 . . ?
C10 C5 H5A 108.6 . . ?
C4 C5 H5A 108.6 . . ?
O2 C6 C7 104.5(3) . . ?
O2 C6 H6A 110.9 . . ?
C7 C6 H6A 110.9 . . ?
O2 C6 H6B 110.9 . . ?
C7 C6 H6B 110.9 . . ?
H6A C6 H6B 108.9 . . ?
N2 C7 C16 113.3(3) . . ?
N2 C7 C6 101.8(2) . . ?
C16 C7 C6 115.3(3) . . ?
N2 C7 H7A 108.7 . . ?
C16 C7 H7A 108.7 . . ?
C6 C7 H7A 108.7 . . ?
C9 C8 Zn1 117.7(3) . . ?
C9 C8 H8A 107.9 . . ?
Zn1 C8 H8A 107.9 . . ?
C9 C8 H8B 107.9 . . ?
Zn1 C8 H8B 107.9 . . ?
H8A C8 H8B 107.2 . . ?
C8 C9 H9A 109.5 . . ?
C8 C9 H9B 109.5 . . ?
H9A C9 H9B 109.5 . . ?
C8 C9 H9C 109.5 . . ?
H9A C9 H9C 109.5 . . ?
H9B C9 H9C 109.5 . . ?
C11 C10 C15 118.5(3) . . ?
C11 C10 C5 120.3(3) . . ?
C15 C10 C5 121.2(3) . . ?
C12 C11 C10 121.2(3) . . ?
C12 C11 H11A 119.4 . . ?
C10 C11 H11A 119.4 . . ?
C11 C12 C13 120.1(3) . . ?
C11 C12 H12A 119.9 . . ?
C13 C12 H12A 119.9 . . ?
C14 C13 C12 119.3(3) . . ?
C14 C13 H13A 120.4 . . ?
C12 C13 H13A 120.4 . . ?
C15 C14 C13 120.8(3) . . ?
C15 C14 H14A 119.6 . . ?
C13 C14 H14A 119.6 . . ?
C14 C15 C10 120.1(3) . . ?
C14 C15 H15A 119.9 . . ?
C10 C15 H15A 119.9 . . ?
C21 C16 C17 118.8(3) . . ?
C21 C16 C7 120.7(3) . . ?
C17 C16 C7 120.5(3) . . ?
C18 C17 C16 120.9(3) . . ?
C18 C17 H17A 119.5 . . ?
C16 C17 H17A 119.5 . . ?
C17 C18 C19 119.8(3) . . ?
C17 C18 H18A 120.1 . . ?
C19 C18 H18A 120.1 . . ?
C18 C19 C20 119.2(3) . . ?
C18 C19 H19A 120.4 . . ?
C20 C19 H19A 120.4 . . ?
C21 C20 C19 120.6(3) . . ?
C21 C20 H20A 119.7 . . ?
C19 C20 H20A 119.7 . . ?
C20 C21 C16 120.7(3) . . ?
C20 C21 H21A 119.7 . . ?
C16 C21 H21A 119.7 . . ?
N3 C22 O3 113.5(3) . . ?
N3 C22 C23 129.4(3) . . ?
O3 C22 C23 117.1(3) . . ?
C22 C23 C24 121.9(3) . . ?
C22 C23 H23A 119.0 . . ?
C24 C23 H23A 119.0 . . ?
N4 C24 O4 114.7(3) . . ?
N4 C24 C23 128.2(3) . . ?
O4 C24 C23 117.1(3) . . ?
O4 C25 C26 104.6(2) . . ?
O4 C25 H25A 110.8 . . ?
C26 C25 H25A 110.8 . . ?
O4 C25 H25B 110.8 . . ?
C26 C25 H25B 110.8 . . ?
H25A C25 H25B 108.9 . . ?
N4 C26 C31 109.4(3) . . ?
N4 C26 C25 102.0(2) . . ?
C31 C26 C25 115.9(3) . . ?
N4 C26 H26A 109.8 . . ?
C31 C26 H26A 109.8 . . ?
C25 C26 H26A 109.8 . . ?
O3 C27 C28 103.8(2) . . ?
O3 C27 H27A 111.0 . . ?
C28 C27 H27A 111.0 . . ?
O3 C27 H27B 111.0 . . ?
C28 C27 H27B 111.0 . . ?
H27A C27 H27B 109.0 . . ?
N3 C28 C37 113.0(3) . . ?
N3 C28 C27 101.8(2) . . ?
C37 C28 C27 115.2(3) . . ?
N3 C28 H28A 108.8 . . ?
C37 C28 H28A 108.8 . . ?
C27 C28 H28A 108.8 . . ?
C30 C29 Zn2 117.7(2) . . ?
C30 C29 H29A 107.9 . . ?
Zn2 C29 H29A 107.9 . . ?
C30 C29 H29B 107.9 . . ?
Zn2 C29 H29B 107.9 . . ?
H29A C29 H29B 107.2 . . ?
C29 C30 H30A 109.5 . . ?
C29 C30 H30B 109.5 . . ?
H30A C30 H30B 109.5 . . ?
C29 C30 H30C 109.5 . . ?
H30A C30 H30C 109.5 . . ?
H30B C30 H30C 109.5 . . ?
C36 C31 C32 118.9(3) . . ?
C36 C31 C26 120.6(3) . . ?
C32 C31 C26 120.3(3) . . ?
C33 C32 C31 121.0(3) . . ?
C33 C32 H32A 119.5 . . ?
C31 C32 H32A 119.5 . . ?
C32 C33 C34 119.3(3) . . ?
C32 C33 H33A 120.3 . . ?
C34 C33 H33A 120.3 . . ?
C35 C34 C33 120.3(3) . . ?
C35 C34 H34A 119.8 . . ?
C33 C34 H34A 119.8 . . ?
C34 C35 C36 120.0(3) . . ?
C34 C35 H35A 120.0 . . ?
C36 C35 H35A 120.0 . . ?
C31 C36 C35 120.4(3) . . ?
C31 C36 H36A 119.8 . . ?
C35 C36 H36A 119.8 . . ?
C42 C37 C38 118.8(3) . . ?
C42 C37 C28 121.7(3) . . ?
C38 C37 C28 119.5(3) . . ?
C37 C38 C39 120.8(3) . . ?
C37 C38 H38A 119.6 . . ?
C39 C38 H38A 119.6 . . ?
C40 C39 C38 119.5(3) . . ?
C40 C39 H39A 120.2 . . ?
C38 C39 H39A 120.2 . . ?
C41 C40 C39 120.0(3) . . ?
C41 C40 H40A 120.0 . . ?
C39 C40 H40A 120.0 . . ?
C40 C41 C42 120.1(3) . . ?
C40 C41 H41A 120.0 . . ?
C42 C41 H41A 120.0 . . ?
C37 C42 C41 120.7(3) . . ?
C37 C42 H42A 119.6 . . ?
C41 C42 H42A 119.6 . . ?

loop_
_geom_bond_atom_site_label_1
_geom_bond_atom_site_label_2
_geom_bond_distance
_geom_bond_site_symmetry_2
_geom_bond_publ_flag
Zn1 C8 1.960(3) . ?
Zn1 N1 1.964(3) . ?
Zn1 N2 1.970(3) . ?
N1 C3 1.322(4) . ?
N1 C5 1.482(4) . ?
O1 C3 1.365(4) . ?
O1 C4 1.446(4) . ?
C1 N2 1.315(4) . ?
C1 O2 1.356(4) . ?
C1 C2 1.392(5) . ?
Zn2 C29 1.961(3) . ?
Zn2 N3 1.967(3) . ?
Zn2 N4 1.971(2) . ?
O2 C6 1.441(4) . ?
N2 C7 1.468(4) . ?
C2 C3 1.391(5) . ?
C2 H2A 0.9500 . ?
O3 C22 1.367(4) . ?
O3 C27 1.447(4) . ?
N3 C22 1.323(4) . ?
N3 C28 1.470(4) . ?
N4 C24 1.316(4) . ?
N4 C26 1.477(4) . ?
O4 C24 1.350(4) . ?
O4 C25 1.444(4) . ?
C4 C5 1.528(4) . ?
C4 H4A 0.9900 . ?
C4 H4B 0.9900 . ?
C5 C10 1.504(4) . ?
C5 H5A 1.0000 . ?
C6 C7 1.545(5) . ?
C6 H6A 0.9900 . ?
C6 H6B 0.9900 . ?
C7 C16 1.503(4) . ?
C7 H7A 1.0000 . ?
C8 C9 1.522(5) . ?
C8 H8A 0.9900 . ?
C8 H8B 0.9900 . ?
C9 H9A 0.9800 . ?
C9 H9B 0.9800 . ?
C9 H9C 0.9800 . ?
C10 C11 1.385(4) . ?
C10 C15 1.398(4) . ?
C11 C12 1.380(5) . ?
C11 H11A 0.9500 . ?
C12 C13 1.385(5) . ?
C12 H12A 0.9500 . ?
C13 C14 1.384(5) . ?
C13 H13A 0.9500 . ?
C14 C15 1.383(5) . ?
C14 H14A 0.9500 . ?
C15 H15A 0.9500 . ?
C16 C21 1.384(5) . ?
C16 C17 1.387(5) . ?
C17 C18 1.386(5) . ?
C17 H17A 0.9500 . ?
C18 C19 1.388(5) . ?
C18 H18A 0.9500 . ?
C19 C20 1.388(5) . ?
C19 H19A 0.9500 . ?
C20 C21 1.377(5) . ?
C20 H20A 0.9500 . ?
C21 H21A 0.9500 . ?
C22 C23 1.386(5) . ?
C23 C24 1.394(5) . ?
C23 H23A 0.9500 . ?
C25 C26 1.544(4) . ?
C25 H25A 0.9900 . ?
C25 H25B 0.9900 . ?
C26 C31 1.518(4) . ?
C26 H26A 1.0000 . ?
C27 C28 1.528(4) . ?
C27 H27A 0.9900 . ?
C27 H27B 0.9900 . ?
C28 C37 1.525(4) . ?
C28 H28A 1.0000 . ?
C29 C30 1.488(5) . ?
C29 H29A 0.9900 . ?
C29 H29B 0.9900 . ?
C30 H30A 0.9800 . ?
C30 H30B 0.9800 . ?
C30 H30C 0.9800 . ?
C31 C36 1.380(4) . ?
C31 C32 1.393(4) . ?
C32 C33 1.377(5) . ?
C32 H32A 0.9500 . ?
C33 C34 1.393(5) . ?
C33 H33A 0.9500 . ?
C34 C35 1.371(5) . ?
C34 H34A 0.9500 . ?
C35 C36 1.392(5) . ?
C35 H35A 0.9500 . ?
C36 H36A 0.9500 . ?
C37 C42 1.378(5) . ?
C37 C38 1.382(5) . ?
C38 C39 1.393(5) . ?
C38 H38A 0.9500 . ?
C39 C40 1.380(5) . ?
C39 H39A 0.9500 . ?
C40 C41 1.374(5) . ?
C40 H40A 0.9500 . ?
C41 C42 1.388(5) . ?
C41 H41A 0.9500 . ?
C42 H42A 0.9500 . ?

loop_
_geom_torsion_atom_site_label_1
_geom_torsion_atom_site_label_2
_geom_torsion_atom_site_label_3
_geom_torsion_atom_site_label_4
_geom_torsion
_geom_torsion_site_symmetry_1
_geom_torsion_site_symmetry_2
_geom_torsion_site_symmetry_3
_geom_torsion_site_symmetry_4
_geom_torsion_publ_flag
C8 Zn1 N1 C3 -174.6(3) . . . . ?
N2 Zn1 N1 C3 0.7(3) . . . . ?
C8 Zn1 N1 C5 -1.2(4) . . . . ?
N2 Zn1 N1 C5 174.2(3) . . . . ?
N2 C1 O2 C6 9.5(4) . . . . ?
C2 C1 O2 C6 -172.6(3) . . . . ?
O2 C1 N2 C7 2.4(4) . . . . ?
C2 C1 N2 C7 -175.2(3) . . . . ?
O2 C1 N2 Zn1 -178.9(2) . . . . ?
C2 C1 N2 Zn1 3.5(5) . . . . ?
C8 Zn1 N2 C1 173.1(3) . . . . ?
N1 Zn1 N2 C1 -2.3(3) . . . . ?
C8 Zn1 N2 C7 -8.4(4) . . . . ?
N1 Zn1 N2 C7 176.2(3) . . . . ?
N2 C1 C2 C3 -2.4(6) . . . . ?
O2 C1 C2 C3 -179.9(3) . . . . ?
C29 Zn2 N3 C22 176.0(2) . . . . ?
N4 Zn2 N3 C22 1.0(3) . . . . ?
C29 Zn2 N3 C28 -10.3(3) . . . . ?
N4 Zn2 N3 C28 174.7(3) . . . . ?
C5 N1 C3 O1 4.4(4) . . . . ?
Zn1 N1 C3 O1 179.0(2) . . . . ?
C5 N1 C3 C2 -174.6(3) . . . . ?
Zn1 N1 C3 C2 0.0(5) . . . . ?
C4 O1 C3 N1 10.0(4) . . . . ?
C4 O1 C3 C2 -170.9(3) . . . . ?
C1 C2 C3 N1 0.5(6) . . . . ?
C1 C2 C3 O1 -178.6(3) . . . . ?
C29 Zn2 N4 C24 -179.4(2) . . . . ?
N3 Zn2 N4 C24 -4.3(3) . . . . ?
C29 Zn2 N4 C26 15.0(3) . . . . ?
N3 Zn2 N4 C26 -169.9(3) . . . . ?
C3 O1 C4 C5 -19.3(3) . . . . ?
C3 N1 C5 C10 -141.2(3) . . . . ?
Zn1 N1 C5 C10 44.5(4) . . . . ?
C3 N1 C5 C4 -15.8(3) . . . . ?
Zn1 N1 C5 C4 169.8(2) . . . . ?
O1 C4 C5 N1 20.9(3) . . . . ?
O1 C4 C5 C10 143.6(3) . . . . ?
C1 O2 C6 C7 -16.3(4) . . . . ?
C1 N2 C7 C16 -136.5(3) . . . . ?
Zn1 N2 C7 C16 44.8(4) . . . . ?
C1 N2 C7 C6 -12.1(3) . . . . ?
Zn1 N2 C7 C6 169.3(2) . . . . ?
O2 C6 C7 N2 16.9(4) . . . . ?
O2 C6 C7 C16 140.0(3) . . . . ?
N1 Zn1 C8 C9 -84.2(4) . . . . ?
N2 Zn1 C8 C9 102.1(3) . . . . ?
N1 C5 C10 C11 -116.1(3) . . . . ?
C4 C5 C10 C11 127.1(3) . . . . ?
N1 C5 C10 C15 63.5(4) . . . . ?
C4 C5 C10 C15 -53.4(4) . . . . ?
C15 C10 C11 C12 -1.2(5) . . . . ?
C5 C10 C11 C12 178.3(3) . . . . ?
C10 C11 C12 C13 1.0(5) . . . . ?
C11 C12 C13 C14 -0.1(5) . . . . ?
C12 C13 C14 C15 -0.5(5) . . . . ?
C13 C14 C15 C10 0.2(5) . . . . ?
C11 C10 C15 C14 0.7(5) . . . . ?
C5 C10 C15 C14 -178.9(3) . . . . ?
N2 C7 C16 C21 -126.3(3) . . . . ?
C6 C7 C16 C21 117.0(4) . . . . ?
N2 C7 C16 C17 52.2(4) . . . . ?
C6 C7 C16 C17 -64.6(4) . . . . ?
C21 C16 C17 C18 1.2(5) . . . . ?
C7 C16 C17 C18 -177.3(3) . . . . ?
C16 C17 C18 C19 -1.2(5) . . . . ?
C17 C18 C19 C20 0.1(5) . . . . ?
C18 C19 C20 C21 1.1(5) . . . . ?
C19 C20 C21 C16 -1.2(5) . . . . ?
C17 C16 C21 C20 0.0(5) . . . . ?
C7 C16 C21 C20 178.5(3) . . . . ?
C28 N3 C22 O3 4.0(4) . . . . ?
Zn2 N3 C22 O3 178.8(2) . . . . ?
C28 N3 C22 C23 -174.8(3) . . . . ?
Zn2 N3 C22 C23 0.0(5) . . . . ?
C27 O3 C22 N3 12.1(4) . . . . ?
C27 O3 C22 C23 -168.9(3) . . . . ?
N3 C22 C23 C24 1.6(6) . . . . ?
O3 C22 C23 C24 -177.1(3) . . . . ?
C26 N4 C24 O4 -5.4(4) . . . . ?
Zn2 N4 C24 O4 -173.3(2) . . . . ?
C26 N4 C24 C23 175.1(3) . . . . ?
Zn2 N4 C24 C23 7.2(5) . . . . ?
C25 O4 C24 N4 -4.9(4) . . . . ?
C25 O4 C24 C23 174.6(3) . . . . ?
C22 C23 C24 N4 -5.7(6) . . . . ?
C22 C23 C24 O4 174.8(3) . . . . ?
C24 O4 C25 C26 12.4(3) . . . . ?
C24 N4 C26 C31 -110.8(3) . . . . ?
Zn2 N4 C26 C31 56.6(3) . . . . ?
C24 N4 C26 C25 12.5(3) . . . . ?
Zn2 N4 C26 C25 179.9(2) . . . . ?
O4 C25 C26 N4 -14.7(3) . . . . ?
O4 C25 C26 C31 103.9(3) . . . . ?
C22 O3 C27 C28 -22.0(3) . . . . ?
C22 N3 C28 C37 -141.3(3) . . . . ?
Zn2 N3 C28 C37 44.3(4) . . . . ?
C22 N3 C28 C27 -17.1(3) . . . . ?
Zn2 N3 C28 C27 168.5(2) . . . . ?
O3 C27 C28 N3 23.3(3) . . . . ?
O3 C27 C28 C37 146.0(3) . . . . ?
N3 Zn2 C29 C30 74.6(4) . . . . ?
N4 Zn2 C29 C30 -112.1(3) . . . . ?
N4 C26 C31 C36 -111.7(3) . . . . ?
C25 C26 C31 C36 133.8(3) . . . . ?
N4 C26 C31 C32 63.3(4) . . . . ?
C25 C26 C31 C32 -51.2(4) . . . . ?
C36 C31 C32 C33 1.3(5) . . . . ?
C26 C31 C32 C33 -173.8(3) . . . . ?
C31 C32 C33 C34 -0.8(5) . . . . ?
C32 C33 C34 C35 -0.3(5) . . . . ?
C33 C34 C35 C36 0.9(5) . . . . ?
C32 C31 C36 C35 -0.7(5) . . . . ?
C26 C31 C36 C35 174.4(3) . . . . ?
C34 C35 C36 C31 -0.4(5) . . . . ?
N3 C28 C37 C42 59.6(4) . . . . ?
C27 C28 C37 C42 -56.8(4) . . . . ?
N3 C28 C37 C38 -120.5(3) . . . . ?
C27 C28 C37 C38 123.1(3) . . . . ?
C42 C37 C38 C39 -0.3(5) . . . . ?
C28 C37 C38 C39 179.8(3) . . . . ?
C37 C38 C39 C40 -0.1(5) . . . . ?
C38 C39 C40 C41 0.2(5) . . . . ?
C39 C40 C41 C42 0.2(5) . . . . ?
C38 C37 C42 C41 0.7(5) . . . . ?
C28 C37 C42 C41 -179.4(3) . . . . ?
C40 C41 C42 C37 -0.6(5) . . . . ?
